data_7227996
loop_
_publ_author_name
'Frampton, Christopher Stephen'
'MacNicol, David D.'
'Gall, James H.'
'Mohd Ali, Hapipah'
'Azizan, Ainnul'
'Ketuly, Kamal'

_publ_section_title
;
 An unprecedented Dianin clathrate structure with Z &#x2032; (host) = 16
;
_journal_name_full CrystEngComm
_journal_paper_doi 10.1039/C7CE00451F
_journal_year 2017
_chemical_formula_moiety '((C18 H20 O1 S1), 0.33(C3 H8 O1))'
_chemical_formula_sum 'C19 H22.67 O1.33 S'
_chemical_formula_weight 304.43
_chemical_melting_point 383
_chemical_name_common
;
S-ThiaDianin's Compound 0.33 IPA solvate, Type II cell
;
_chemical_name_systematic
; 
4-p-hydroxyphenyl-2,2,4-trimethylthiachroman: 0.33 IPA solvate
;
_space_group_crystal_system trigonal
_space_group_IT_number 148
_space_group_name_Hall '-R 3'
_space_group_name_H-M_alt 'R -3 :H'
_symmetry_space_group_name_Hall '-R 3'
_symmetry_space_group_name_H-M 'R -3 :H'
_atom_sites_solution_hydrogens mixed
_audit_creation_method SHELXL-2014/7
_audit_update_record
;
2015-05-13 deposited with the CCDC.
2017-04-05 downloaded from the CCDC.
;
_cell_angle_alpha 90
_cell_angle_beta 90
_cell_angle_gamma 120
_cell_formula_units_Z 72
_cell_length_a 56.4934(4)
_cell_length_b 56.4934(4)
_cell_length_c 10.90410(10)
_cell_measurement_reflns_used 36612
_cell_measurement_temperature 295(1)
_cell_measurement_theta_max 75.8659
_cell_measurement_theta_min 3.1264
_cell_volume 30138.1(4)
_computing_cell_refinement
;
CrysAlisPro, Agilent Technologies,
Version 1.171.34.49 (release 20-01-2011 CrysAlis171 .NET)
(compiled Jan 20 2011,15:58:25)
;
_computing_data_collection
;
CrysAlisPro, Agilent Technologies,
Version 1.171.34.49 (release 20-01-2011 CrysAlis171 .NET)
(compiled Jan 20 2011,15:58:25)
;
_computing_data_reduction
;
CrysAlisPro, Agilent Technologies,
Version 1.171.34.49 (release 20-01-2011 CrysAlis171 .NET)
(compiled Jan 20 2011,15:58:25)
;
_computing_molecular_graphics
;
Bruker SHELXTL, <i>Mercury CSD 3.3</i> (Macrae <i>et al</i>., 2008) 
;
_computing_publication_material
;
Bruker SHELXTL, <i>Mercury CSD 3.3</i> (Macrae <i>et al</i>., 2008) 
;
_computing_structure_refinement 'SHELXL-2014/7 (Sheldrick, 2014)'
_computing_structure_solution 'SHELXL-2013 (Sheldrick, 2013)'
_diffrn_ambient_temperature 295(1)
_diffrn_detector 'CCD plate'
_diffrn_detector_area_resol_mean 10.5598
_diffrn_detector_type Atlas
_diffrn_measured_fraction_theta_full 1.000
_diffrn_measured_fraction_theta_max 0.996
_diffrn_measurement_device_type 'SuperNova, Dual, Cu at zero, Atlas'
_diffrn_measurement_method '\w scans'
_diffrn_radiation_monochromator mirror
_diffrn_radiation_type CuK\a
_diffrn_radiation_wavelength 1.54178
_diffrn_reflns_av_R_equivalents 0.0298
_diffrn_reflns_av_unetI/netI 0.0137
_diffrn_reflns_Laue_measured_fraction_full 1.000
_diffrn_reflns_Laue_measured_fraction_max 0.996
_diffrn_reflns_limit_h_max 57
_diffrn_reflns_limit_h_min -70
_diffrn_reflns_limit_k_max 71
_diffrn_reflns_limit_k_min -59
_diffrn_reflns_limit_l_max 12
_diffrn_reflns_limit_l_min -13
_diffrn_reflns_number 95313
_diffrn_reflns_point_group_measured_fraction_full 1.000
_diffrn_reflns_point_group_measured_fraction_max 0.996
_diffrn_reflns_theta_full 67.679
_diffrn_reflns_theta_max 76.047
_diffrn_reflns_theta_min 3.129
_diffrn_source 'sealed X-ray tube'
_diffrn_source_type 'SuperNova (Cu) X-ray Source'
_exptl_absorpt_coefficient_mu 1.696
_exptl_absorpt_correction_T_max 1.00000
_exptl_absorpt_correction_T_min 0.65677
_exptl_absorpt_correction_type multi-scan
_exptl_absorpt_process_details
;
CrysAlisPro, Agilent Technologies,
Version 1.171.34.49 (release 20-01-2011 CrysAlis171 .NET)
(compiled Jan 20 2011,15:58:25)
Empirical absorption correction using spherical harmonics,
implemented in SCALE3 ABSPACK scaling algorithm.
;
_exptl_crystal_colour Colourless
_exptl_crystal_density_diffrn 1.208
_exptl_crystal_description Prism
_exptl_crystal_F_000 11760
_exptl_crystal_recrystallization_method 'Re-crystallisation from solvent: Isopropyl alcohol'
_exptl_crystal_size_max 0.500
_exptl_crystal_size_mid 0.490
_exptl_crystal_size_min 0.470
_refine_diff_density_max 0.924
_refine_diff_density_min -0.739
_refine_diff_density_rms 0.043
_refine_ls_extinction_coef 0.000043(4)
_refine_ls_extinction_expression Fc^*^=kFc[1+0.001xFc^2^\l^3^/sin(2\q)]^-1/4^
_refine_ls_extinction_method 'SHELXL-2014/7 (Sheldrick 2014'
_refine_ls_goodness_of_fit_ref 1.026
_refine_ls_hydrogen_treatment mixed
_refine_ls_matrix_type full
_refine_ls_number_parameters 799
_refine_ls_number_reflns 13919
_refine_ls_number_restraints 0
_refine_ls_restrained_S_all 1.026
_refine_ls_R_factor_all 0.0592
_refine_ls_R_factor_gt 0.0545
_refine_ls_shift/su_max 0.004
_refine_ls_shift/su_mean 0.000
_refine_ls_structure_factor_coef Fsqd
_refine_ls_weighting_details 'w=1/[\s^2^(Fo^2^)+(0.0850P)^2^+40.0000P] where P=(Fo^2^+2Fc^2^)/3'
_refine_ls_weighting_scheme calc
_refine_ls_wR_factor_gt 0.1552
_refine_ls_wR_factor_ref 0.1614
_reflns_Friedel_coverage 0.000
_reflns_number_gt 12538
_reflns_number_total 13919
_reflns_threshold_expression 'I > 2\s(I)'
_cod_data_source_file c7ce00451f2.cif
_cod_data_source_block p11123_1
_cod_original_cell_volume 30138.1(5)
_cod_database_code 7227996
_shelx_space_group_comment
;
The symmetry employed for this shelxl refinement is uniquely defined
by the following loop, which should always be used as a source of
symmetry information in preference to the above space-group names.
They are only intended as comments.
;
_shelx_estimated_absorpt_t_min 0.484
_shelx_estimated_absorpt_t_max 0.503

loop_
_space_group_symop_operation_xyz
'x, y, z'
'-y, x-y, z'
'-x+y, -x, z'
'x+2/3, y+1/3, z+1/3'
'-y+2/3, x-y+1/3, z+1/3'
'-x+y+2/3, -x+1/3, z+1/3'
'x+1/3, y+2/3, z+2/3'
'-y+1/3, x-y+2/3, z+2/3'
'-x+y+1/3, -x+2/3, z+2/3'
'-x, -y, -z'
'y, -x+y, -z'
'x-y, x, -z'
'-x+2/3, -y+1/3, -z+1/3'
'y+2/3, -x+y+1/3, -z+1/3'
'x-y+2/3, x+1/3, -z+1/3'
'-x+1/3, -y+2/3, -z+2/3'
'y+1/3, -x+y+2/3, -z+2/3'
'x-y+1/3, x+2/3, -z+2/3'

loop_
_atom_site_label
_atom_site_type_symbol
_atom_site_fract_x
_atom_site_fract_y
_atom_site_fract_z
_atom_site_U_iso_or_equiv
_atom_site_adp_type
_atom_site_occupancy
_atom_site_site_symmetry_order
_atom_site_calc_flag
_atom_site_refinement_flags_posn
_atom_site_refinement_flags_adp
_atom_site_refinement_flags_occupancy
S1A S 0.96782(2) 0.09562(2) 0.35371(5) 0.06687(17) Uani 1 1 d . . .
O1A O 0.97397(6) 0.03584(5) 0.98247(18) 0.0927(6) Uani 1 1 d . . .
H1A H 0.9585(9) 0.0182(9) 0.985(4) 0.139 Uiso 1 1 d . U .
C2A C 0.94973(4) 0.06057(4) 0.40991(18) 0.0525(4) Uani 1 1 d . . .
C3A C 0.92534(4) 0.05679(4) 0.48597(17) 0.0514(4) Uani 1 1 d . . .
H3AA H 0.9149 0.0377 0.5091 0.062 Uiso 1 1 calc R U .
H3AB H 0.9138 0.0605 0.4328 0.062 Uiso 1 1 calc R U .
C4A C 0.93058(4) 0.07393(4) 0.60363(17) 0.0467(4) Uani 1 1 d . . .
C5A C 0.94895(4) 0.10445(4) 0.57763(17) 0.0459(4) Uani 1 1 d . . .
C6A C 0.94952(5) 0.12350(5) 0.6611(2) 0.0593(5) Uani 1 1 d . . .
H6AA H 0.9384 0.1171 0.7302 0.071 Uiso 1 1 calc R U .
C7A C 0.96577(6) 0.15126(5) 0.6456(2) 0.0687(6) Uani 1 1 d . . .
H7AA H 0.9656 0.1633 0.7036 0.082 Uiso 1 1 calc R U .
C8A C 0.98224(5) 0.16116(5) 0.5439(3) 0.0696(6) Uani 1 1 d . . .
H8AA H 0.9933 0.1799 0.5328 0.084 Uiso 1 1 calc R U .
C9A C 0.98221(4) 0.14323(5) 0.4587(2) 0.0626(5) Uani 1 1 d . . .
H9AA H 0.9932 0.1500 0.3893 0.075 Uiso 1 1 calc R U .
C10A C 0.96581(4) 0.11484(4) 0.47499(18) 0.0491(4) Uani 1 1 d . . .
C11A C 0.94240(4) 0.06434(4) 0.70700(16) 0.0469(4) Uani 1 1 d . . .
C12A C 0.92838(5) 0.03716(4) 0.7453(2) 0.0613(5) Uani 1 1 d . . .
H12A H 0.9118 0.0252 0.7083 0.074 Uiso 1 1 calc R U .
C13A C 0.93821(6) 0.02735(5) 0.8362(2) 0.0714(7) Uani 1 1 d . . .
H13A H 0.9283 0.0091 0.8593 0.086 Uiso 1 1 calc R U .
C14A C 0.96271(6) 0.04462(5) 0.89253(19) 0.0670(6) Uani 1 1 d . . .
C15A C 0.97703(5) 0.07186(5) 0.85898(19) 0.0604(5) Uani 1 1 d . . .
H15A H 0.9934 0.0838 0.8979 0.073 Uiso 1 1 calc R U .
C16A C 0.96690(4) 0.08134(4) 0.76714(17) 0.0503(4) Uani 1 1 d . . .
H16A H 0.9768 0.0997 0.7450 0.060 Uiso 1 1 calc R U .
C17A C 0.90201(4) 0.06845(6) 0.6441(2) 0.0669(6) Uani 1 1 d . . .
H17A H 0.9035 0.0769 0.7221 0.100 Uiso 1 1 calc R U .
H17B H 0.8898 0.0491 0.6509 0.100 Uiso 1 1 calc R U .
H17C H 0.8951 0.0759 0.5844 0.100 Uiso 1 1 calc R U .
C18A C 0.96944(6) 0.05437(6) 0.4774(2) 0.0716(6) Uani 1 1 d . . .
H18A H 0.9597 0.0362 0.5107 0.107 Uiso 1 1 calc R U .
H18B H 0.9780 0.0673 0.5428 0.107 Uiso 1 1 calc R U .
H18C H 0.9832 0.0557 0.4215 0.107 Uiso 1 1 calc R U .
C19A C 0.93926(6) 0.04297(6) 0.2944(2) 0.0749(7) Uani 1 1 d . . .
H19A H 0.9302 0.0240 0.3168 0.112 Uiso 1 1 calc R U .
H19B H 0.9544 0.0470 0.2413 0.112 Uiso 1 1 calc R U .
H19C H 0.9266 0.0468 0.2526 0.112 Uiso 1 1 calc R U .
S1B S 1.04724(2) 0.30015(2) 0.97039(5) 0.06647(17) Uani 1 1 d . . .
O1B O 1.10984(3) 0.32241(3) 0.32436(13) 0.0515(3) Uani 1 1 d . . .
H1B H 1.1186(6) 0.3154(6) 0.306(3) 0.077 Uiso 1 1 d . U .
C2B C 1.06776(4) 0.28620(4) 0.91033(16) 0.0469(4) Uani 1 1 d . . .
C3B C 1.04964(4) 0.26141(3) 0.83070(15) 0.0424(4) Uani 1 1 d . . .
H3BA H 1.0355 0.2478 0.8832 0.051 Uiso 1 1 calc R U .
H3BB H 1.0607 0.2538 0.8031 0.051 Uiso 1 1 calc R U .
C4B C 1.03543(3) 0.26485(3) 0.71677(15) 0.0379(3) Uani 1 1 d . . .
C5B C 1.01904(3) 0.27881(4) 0.74885(15) 0.0409(4) Uani 1 1 d . . .
C6B C 0.99830(4) 0.27612(5) 0.66978(18) 0.0537(5) Uani 1 1 d . . .
H6BA H 0.9942 0.2649 0.6013 0.064 Uiso 1 1 calc R U .
C7B C 0.98371(4) 0.28941(5) 0.6894(2) 0.0641(6) Uani 1 1 d . . .
H7BA H 0.9703 0.2874 0.6340 0.077 Uiso 1 1 calc R U .
C8B C 0.98914(5) 0.30573(5) 0.7913(2) 0.0668(6) Uani 1 1 d . . .
H8BA H 0.9794 0.3148 0.8052 0.080 Uiso 1 1 calc R U .
C9B C 1.00900(5) 0.30851(4) 0.8724(2) 0.0609(5) Uani 1 1 d . . .
H9BA H 1.0125 0.3194 0.9418 0.073 Uiso 1 1 calc R U .
C10B C 1.02409(4) 0.29528(4) 0.85240(17) 0.0460(4) Uani 1 1 d . . .
C11B C 1.05589(3) 0.28056(3) 0.61237(14) 0.0358(3) Uani 1 1 d . . .
C12B C 1.07234(4) 0.27096(3) 0.56312(16) 0.0423(4) Uani 1 1 d . . .
H12B H 1.0711 0.2551 0.5953 0.051 Uiso 1 1 calc R U .
C13B C 1.09047(4) 0.28429(4) 0.46749(17) 0.0436(4) Uani 1 1 d . . .
H13B H 1.1012 0.2774 0.4367 0.052 Uiso 1 1 calc R U .
C14B C 1.09246(3) 0.30780(3) 0.41840(15) 0.0388(3) Uani 1 1 d . . .
C15B C 1.07655(4) 0.31782(3) 0.46559(15) 0.0403(3) Uani 1 1 d . . .
H15B H 1.0778 0.3337 0.4332 0.048 Uiso 1 1 calc R U .
C16B C 1.05868(3) 0.30433(3) 0.56102(15) 0.0395(3) Uani 1 1 d . . .
H16B H 1.0482 0.3114 0.5919 0.047 Uiso 1 1 calc R U .
C17B C 1.01590(4) 0.23532(4) 0.67263(18) 0.0514(4) Uani 1 1 d . . .
H17D H 1.0077 0.2358 0.5962 0.077 Uiso 1 1 calc R U .
H17E H 1.0018 0.2259 0.7327 0.077 Uiso 1 1 calc R U .
H17F H 1.0260 0.2260 0.6616 0.077 Uiso 1 1 calc R U .
C18B C 1.07648(5) 0.27675(6) 1.0247(2) 0.0684(6) Uani 1 1 d . . .
H18D H 1.0885 0.2701 1.0013 0.103 Uiso 1 1 calc R U .
H18E H 1.0606 0.2624 1.0641 0.103 Uiso 1 1 calc R U .
H18F H 1.0858 0.2918 1.0803 0.103 Uiso 1 1 calc R U .
C19B C 1.09296(5) 0.30835(5) 0.8450(2) 0.0690(7) Uani 1 1 d . . .
H19D H 1.1031 0.3005 0.8103 0.104 Uiso 1 1 calc R U .
H19E H 1.1043 0.3223 0.9027 0.104 Uiso 1 1 calc R U .
H19F H 1.0874 0.3162 0.7809 0.104 Uiso 1 1 calc R U .
S1C S 1.21059(2) 0.23291(2) 0.99674(5) 0.05578(14) Uani 1 1 d . . .
O1C O 1.19955(3) 0.28921(3) 0.36251(13) 0.0496(3) Uani 1 1 d . . .
H1C H 1.2064(6) 0.3058(6) 0.356(3) 0.074 Uiso 1 1 d . U .
C2C C 1.22466(4) 0.26767(4) 0.93957(16) 0.0431(4) Uani 1 1 d . . .
C3C C 1.25035(3) 0.27473(4) 0.86566(16) 0.0432(4) Uani 1 1 d . . .
H3CA H 1.2629 0.2729 0.9199 0.052 Uiso 1 1 calc R U .
H3CB H 1.2589 0.2939 0.8432 0.052 Uiso 1 1 calc R U .
C4C C 1.24767(3) 0.25842(4) 0.74803(15) 0.0394(3) Uani 1 1 d . . .
C5C C 1.23165(4) 0.22763(4) 0.77131(15) 0.0427(4) Uani 1 1 d . . .
C6C C 1.23338(6) 0.21011(5) 0.68545(19) 0.0623(6) Uani 1 1 d . . .
H6CA H 1.2452 0.2177 0.6192 0.075 Uiso 1 1 calc R U .
C7C C 1.21838(7) 0.18217(5) 0.6951(2) 0.0760(8) Uani 1 1 d . . .
H7CA H 1.2200 0.1712 0.6359 0.091 Uiso 1 1 calc R U .
C8C C 1.20090(6) 0.17043(5) 0.7926(3) 0.0749(7) Uani 1 1 d . . .
H8CA H 1.1904 0.1515 0.7991 0.090 Uiso 1 1 calc R U .
C9C C 1.19903(5) 0.18687(4) 0.8806(2) 0.0625(5) Uani 1 1 d . . .
H9CA H 1.1875 0.1789 0.9473 0.075 Uiso 1 1 calc R U .
C10C C 1.21423(4) 0.21539(4) 0.87121(17) 0.0451(4) Uani 1 1 d . . .
C11C C 1.23433(3) 0.26616(3) 0.64382(14) 0.0362(3) Uani 1 1 d . . .
C12C C 1.24614(4) 0.29330(4) 0.60656(17) 0.0441(4) Uani 1 1 d . . .
H12C H 1.2621 0.3063 0.6448 0.053 Uiso 1 1 calc R U .
C13C C 1.23499(4) 0.30152(3) 0.51469(17) 0.0451(4) Uani 1 1 d . . .
H13C H 1.2432 0.3199 0.4929 0.054 Uiso 1 1 calc R U .
C14C C 1.21154(3) 0.28234(3) 0.45535(15) 0.0380(3) Uani 1 1 d . . .
C15C C 1.19939(3) 0.25525(3) 0.48949(15) 0.0395(3) Uani 1 1 d . . .
H15C H 1.1837 0.2422 0.4498 0.047 Uiso 1 1 calc R U .
C16C C 1.21064(3) 0.24742(3) 0.58296(15) 0.0389(3) Uani 1 1 d . . .
H16C H 1.2021 0.2291 0.6057 0.047 Uiso 1 1 calc R U .
C17C C 1.27735(4) 0.26731(5) 0.70981(19) 0.0578(5) Uani 1 1 d . . .
H17G H 1.2853 0.2608 0.7692 0.087 Uiso 1 1 calc R U .
H17H H 1.2879 0.2869 0.7057 0.087 Uiso 1 1 calc R U .
H17I H 1.2773 0.2597 0.6309 0.087 Uiso 1 1 calc R U .
C18C C 1.20288(4) 0.27060(5) 0.86992(19) 0.0560(5) Uani 1 1 d . . .
H18G H 1.2108 0.2887 0.8360 0.084 Uiso 1 1 calc R U .
H18H H 1.1884 0.2676 0.9250 0.084 Uiso 1 1 calc R U .
H18I H 1.1957 0.2574 0.8049 0.084 Uiso 1 1 calc R U .
C19C C 1.23291(5) 0.28553(5) 1.0543(2) 0.0684(6) Uani 1 1 d . . .
H19G H 1.2399 0.3043 1.0311 0.103 Uiso 1 1 calc R U .
H19H H 1.2467 0.2838 1.0979 0.103 Uiso 1 1 calc R U .
H19I H 1.2172 0.2798 1.1062 0.103 Uiso 1 1 calc R U .
S1D S 1.07886(2) 0.20548(2) -0.31674(5) 0.06440(16) Uani 1 1 d . . .
O1D O 1.14391(3) 0.26546(3) 0.31599(14) 0.0560(3) Uani 1 1 d . . .
H1D H 1.1585(6) 0.2695(6) 0.328(3) 0.084 Uiso 1 1 d . U .
C2D C 1.11451(4) 0.22241(4) -0.26800(17) 0.0500(4) Uani 1 1 d . . .
C3D C 1.11949(4) 0.20177(4) -0.19885(17) 0.0491(4) Uani 1 1 d . . .
H3DA H 1.1388 0.2107 -0.1790 0.059 Uiso 1 1 calc R U .
H3DB H 1.1158 0.1870 -0.2552 0.059 Uiso 1 1 calc R U .
C4D C 1.10344(4) 0.18867(4) -0.07954(16) 0.0439(4) Uani 1 1 d . . .
C5D C 1.07275(4) 0.17641(4) -0.09811(16) 0.0451(4) Uani 1 1 d . . .
C6D C 1.05463(4) 0.15737(4) -0.01313(19) 0.0584(5) Uani 1 1 d . . .
H6DA H 1.0618 0.1525 0.0528 0.070 Uiso 1 1 calc R U .
C7D C 1.02663(5) 0.14550(5) -0.0230(2) 0.0674(6) Uani 1 1 d . . .
H7DA H 1.0153 0.1330 0.0357 0.081 Uiso 1 1 calc R U .
C8D C 1.01561(4) 0.15220(5) -0.1198(2) 0.0659(6) Uani 1 1 d . . .
H8DA H 0.9967 0.1441 -0.1277 0.079 Uiso 1 1 calc R U .
C9D C 1.03254(4) 0.17081(5) -0.2046(2) 0.0594(5) Uani 1 1 d . . .
H9DA H 1.0250 0.1754 -0.2699 0.071 Uiso 1 1 calc R U .
C10D C 1.06104(4) 0.18320(4) -0.19519(17) 0.0473(4) Uani 1 1 d . . .
C11D C 1.11381(3) 0.20920(4) 0.02710(15) 0.0410(4) Uani 1 1 d . . .
C12D C 1.14055(4) 0.21987(4) 0.06866(18) 0.0484(4) Uani 1 1 d . . .
H12D H 1.1518 0.2144 0.0307 0.058 Uiso 1 1 calc R U .
C13D C 1.15095(4) 0.23830(4) 0.16437(18) 0.0496(4) Uani 1 1 d . . .
H13D H 1.1689 0.2451 0.1898 0.059 Uiso 1 1 calc R U .
C14D C 1.13462(4) 0.24662(4) 0.22214(16) 0.0444(4) Uani 1 1 d . . .
C15D C 1.10800(4) 0.23646(4) 0.18327(17) 0.0478(4) Uani 1 1 d . . .
H15D H 1.0969 0.2420 0.2218 0.057 Uiso 1 1 calc R U .
C16D C 1.09785(4) 0.21806(4) 0.08691(17) 0.0457(4) Uani 1 1 d . . .
H16D H 1.0799 0.2114 0.0615 0.055 Uiso 1 1 calc R U .
C17D C 1.10946(5) 0.16543(5) -0.0485(2) 0.0603(5) Uani 1 1 d . . .
H17J H 1.1029 0.1587 0.0325 0.090 Uiso 1 1 calc R U .
H17K H 1.1288 0.1724 -0.0519 0.090 Uiso 1 1 calc R U .
H17L H 1.1004 0.1509 -0.1067 0.090 Uiso 1 1 calc R U .
C18D C 1.12143(6) 0.24815(5) -0.1965(2) 0.0667(6) Uani 1 1 d . . .
H18J H 1.1401 0.2567 -0.1692 0.100 Uiso 1 1 calc R U .
H18K H 1.1095 0.2435 -0.1268 0.100 Uiso 1 1 calc R U .
H18L H 1.1191 0.2606 -0.2484 0.100 Uiso 1 1 calc R U .
C19D C 1.13097(6) 0.23027(6) -0.3873(2) 0.0761(7) Uani 1 1 d . . .
H19J H 1.1501 0.2410 -0.3688 0.114 Uiso 1 1 calc R U .
H19K H 1.1256 0.2407 -0.4377 0.114 Uiso 1 1 calc R U .
H19L H 1.1275 0.2140 -0.4302 0.114 Uiso 1 1 calc R U .
O1E O 1.14311(4) 0.31034(4) 0.20994(18) 0.0818(6) Uani 1 1 d . . .
H1E H 1.1450(8) 0.2963(8) 0.243(3) 0.123 Uiso 1 1 d . U .
C1E C 1.15993(10) 0.32341(9) 0.1152(5) 0.138(2) Uani 1 1 d . . .
H1EA H 1.1755 0.3334 0.1705 0.165 Uiso 1 1 calc R U .
C2E C 1.16077(9) 0.34807(7) 0.0778(4) 0.1105(12) Uani 1 1 d . . .
H2EA H 1.1732 0.3560 0.0102 0.166 Uiso 1 1 calc R U .
H2EB H 1.1428 0.3441 0.0530 0.166 Uiso 1 1 calc R U .
H2EC H 1.1669 0.3607 0.1450 0.166 Uiso 1 1 calc R U .
C3E C 1.17354(11) 0.31282(9) 0.0512(4) 0.144(2) Uani 1 1 d . . .
H3EA H 1.1844 0.3254 -0.0123 0.216 Uiso 1 1 calc R U .
H3EB H 1.1852 0.3101 0.1061 0.216 Uiso 1 1 calc R U .
H3EC H 1.1605 0.2957 0.0151 0.216 Uiso 1 1 calc R U .
O1F O 0.9875(2) -0.0053(5) 0.8720(10) 0.191(6) Uiso 0.3333 1 d . . P
C1F C 1.0000 0.0000 0.7540(15) 0.199(5) Uiso 1 3 d S . P
C2F C 1.0121(3) -0.0134(3) 0.7264(13) 0.126(4) Uiso 0.3333 1 d . . P
C3F C 0.9923(4) 0.0177(4) 0.6859(14) 0.141(5) Uiso 0.3333 1 d . . P
H1FB H 1.0000 0.0000 0.9259 0.212 Uiso 1 3 d S U P
H1FA H 1.0168 0.0152 0.7811 0.170 Uiso 0.3333 1 d . U P
H2FA H 1.0127 -0.0232 0.7966 0.212 Uiso 0.3333 1 d . U P
H2FB H 1.0020 -0.0263 0.6615 0.212 Uiso 0.3333 1 d . U P
H2FC H 1.0302 -0.0011 0.6980 0.212 Uiso 0.3333 1 d . U P
H3FA H 1.0002 0.0218 0.6064 0.212 Uiso 0.3333 1 d . U P
H3FB H 0.9731 0.0099 0.6829 0.212 Uiso 0.3333 1 d . U P
H3FC H 0.9998 0.0353 0.7315 0.212 Uiso 0.3333 1 d . U P

loop_
_atom_site_aniso_label
_atom_site_aniso_U_11
_atom_site_aniso_U_22
_atom_site_aniso_U_33
_atom_site_aniso_U_23
_atom_site_aniso_U_13
_atom_site_aniso_U_12
S1A 0.0686(3) 0.0688(3) 0.0569(3) 0.0045(2) 0.0195(2) 0.0296(3)
O1A 0.1295(19) 0.0960(14) 0.0619(10) 0.0095(10) -0.0193(11) 0.0632(14)
C2A 0.0538(11) 0.0583(11) 0.0434(10) -0.0074(8) -0.0026(8) 0.0264(9)
C3A 0.0426(9) 0.0540(11) 0.0455(10) -0.0041(8) -0.0037(7) 0.0151(8)
C4A 0.0388(9) 0.0513(10) 0.0437(9) -0.0002(7) 0.0021(7) 0.0179(8)
C5A 0.0439(9) 0.0507(10) 0.0449(9) -0.0005(7) -0.0046(7) 0.0251(8)
C6A 0.0707(13) 0.0628(12) 0.0551(11) -0.0045(9) -0.0037(10) 0.0415(11)
C7A 0.0837(16) 0.0587(13) 0.0756(15) -0.0106(11) -0.0182(13) 0.0446(13)
C8A 0.0674(14) 0.0483(11) 0.0935(18) 0.0011(11) -0.0220(13) 0.0291(11)
C9A 0.0506(11) 0.0574(12) 0.0735(14) 0.0149(11) -0.0012(10) 0.0223(10)
C10A 0.0408(9) 0.0529(10) 0.0528(10) 0.0044(8) -0.0026(8) 0.0228(8)
C11A 0.0496(10) 0.0480(10) 0.0383(9) -0.0002(7) 0.0047(7) 0.0207(8)
C12A 0.0666(13) 0.0505(11) 0.0498(11) 0.0019(9) 0.0020(9) 0.0165(10)
C13A 0.0981(19) 0.0539(12) 0.0537(12) 0.0112(10) 0.0078(12) 0.0317(13)
C14A 0.0968(18) 0.0721(14) 0.0405(10) 0.0026(10) -0.0030(11) 0.0486(14)
C15A 0.0693(13) 0.0685(13) 0.0452(10) -0.0060(9) -0.0086(9) 0.0356(11)
C16A 0.0532(10) 0.0505(10) 0.0441(9) -0.0023(8) -0.0012(8) 0.0236(9)
C17A 0.0469(11) 0.0870(16) 0.0618(13) 0.0001(12) 0.0089(9) 0.0297(11)
C18A 0.0781(16) 0.0973(19) 0.0587(13) -0.0068(12) -0.0038(11) 0.0583(15)
C19A 0.0855(17) 0.0816(17) 0.0526(12) -0.0202(12) -0.0078(12) 0.0381(14)
S1B 0.0674(3) 0.0726(4) 0.0603(3) -0.0294(3) -0.0185(3) 0.0356(3)
O1B 0.0589(8) 0.0496(7) 0.0514(7) 0.0147(6) 0.0199(6) 0.0310(6)
C2B 0.0423(9) 0.0482(10) 0.0409(9) 0.0001(7) -0.0060(7) 0.0157(8)
C3B 0.0463(9) 0.0390(8) 0.0380(8) 0.0031(7) 0.0008(7) 0.0185(7)
C4B 0.0368(8) 0.0355(8) 0.0347(8) -0.0006(6) 0.0007(6) 0.0132(6)
C5B 0.0354(8) 0.0428(9) 0.0386(8) 0.0043(7) 0.0052(6) 0.0151(7)
C6B 0.0443(10) 0.0710(13) 0.0461(10) 0.0042(9) 0.0012(8) 0.0289(9)
C7B 0.0487(11) 0.0837(16) 0.0654(13) 0.0158(12) 0.0058(9) 0.0372(11)
C8B 0.0572(12) 0.0682(14) 0.0867(16) 0.0170(12) 0.0187(11) 0.0402(11)
C9B 0.0615(12) 0.0518(11) 0.0710(14) -0.0023(10) 0.0137(10) 0.0295(10)
C10B 0.0430(9) 0.0403(9) 0.0490(10) -0.0005(7) 0.0050(7) 0.0165(7)
C11B 0.0359(8) 0.0350(7) 0.0324(7) -0.0019(6) -0.0016(6) 0.0146(6)
C12B 0.0493(9) 0.0368(8) 0.0435(9) 0.0051(7) 0.0046(7) 0.0236(7)
C13B 0.0479(9) 0.0418(9) 0.0472(9) 0.0022(7) 0.0069(7) 0.0271(8)
C14B 0.0396(8) 0.0376(8) 0.0363(8) 0.0017(6) 0.0027(6) 0.0171(7)
C15B 0.0446(9) 0.0363(8) 0.0414(8) 0.0046(6) 0.0017(7) 0.0213(7)
C16B 0.0417(8) 0.0402(8) 0.0401(8) -0.0002(6) 0.0018(7) 0.0231(7)
C17B 0.0492(10) 0.0395(9) 0.0470(10) -0.0043(7) 0.0002(8) 0.0084(8)
C18B 0.0704(14) 0.0814(16) 0.0475(11) 0.0038(10) -0.0151(10) 0.0335(13)
C19B 0.0484(11) 0.0667(14) 0.0564(12) 0.0043(10) -0.0072(9) 0.0020(10)
S1C 0.0617(3) 0.0634(3) 0.0500(3) 0.0105(2) 0.0172(2) 0.0371(2)
O1C 0.0522(7) 0.0427(7) 0.0510(7) 0.0043(6) -0.0131(6) 0.0216(6)
C2C 0.0447(9) 0.0491(9) 0.0395(8) -0.0073(7) -0.0028(7) 0.0265(8)
C3C 0.0379(8) 0.0471(9) 0.0420(9) -0.0039(7) -0.0048(7) 0.0193(7)
C4C 0.0403(8) 0.0470(9) 0.0361(8) 0.0024(7) 0.0014(6) 0.0258(7)
C5C 0.0542(10) 0.0467(9) 0.0375(8) 0.0006(7) -0.0045(7) 0.0330(8)
C6C 0.1030(18) 0.0658(13) 0.0431(10) -0.0010(9) -0.0012(10) 0.0610(13)
C7C 0.129(2) 0.0635(14) 0.0608(13) -0.0120(11) -0.0205(14) 0.0676(16)
C8C 0.0940(18) 0.0445(11) 0.0919(18) -0.0054(11) -0.0300(15) 0.0388(12)
C9C 0.0605(12) 0.0496(11) 0.0748(14) 0.0143(10) -0.0028(11) 0.0255(10)
C10C 0.0456(9) 0.0459(9) 0.0491(9) 0.0050(7) -0.0027(7) 0.0268(8)
C11C 0.0386(8) 0.0386(8) 0.0339(7) 0.0004(6) 0.0013(6) 0.0212(7)
C12C 0.0405(9) 0.0374(8) 0.0472(9) 0.0016(7) -0.0075(7) 0.0141(7)
C13C 0.0455(9) 0.0336(8) 0.0495(10) 0.0047(7) -0.0053(7) 0.0149(7)
C14C 0.0408(8) 0.0388(8) 0.0367(8) 0.0015(6) -0.0016(6) 0.0216(7)
C15C 0.0394(8) 0.0353(8) 0.0394(8) -0.0034(6) -0.0040(6) 0.0153(7)
C16C 0.0439(8) 0.0313(7) 0.0401(8) 0.0002(6) 0.0008(7) 0.0178(7)
C17C 0.0488(10) 0.0854(15) 0.0504(11) 0.0114(10) 0.0090(8) 0.0419(11)
C18C 0.0577(11) 0.0750(14) 0.0528(11) -0.0014(10) 0.0013(9) 0.0463(11)
C19C 0.0728(14) 0.0808(16) 0.0522(12) -0.0246(11) -0.0054(10) 0.0389(13)
S1D 0.0584(3) 0.0715(3) 0.0587(3) 0.0169(3) -0.0060(2) 0.0290(3)
O1D 0.0540(8) 0.0576(8) 0.0515(8) -0.0099(6) -0.0122(6) 0.0241(7)
C2D 0.0493(10) 0.0563(11) 0.0432(9) 0.0062(8) 0.0064(8) 0.0256(9)
C3D 0.0480(10) 0.0614(11) 0.0449(9) 0.0004(8) 0.0041(8) 0.0327(9)
C4D 0.0451(9) 0.0481(9) 0.0415(9) 0.0004(7) -0.0021(7) 0.0256(8)
C5D 0.0459(9) 0.0438(9) 0.0404(9) -0.0050(7) -0.0022(7) 0.0186(8)
C6D 0.0545(11) 0.0564(11) 0.0455(10) 0.0018(8) -0.0002(8) 0.0136(9)
C7D 0.0544(12) 0.0601(13) 0.0589(13) -0.0038(10) 0.0065(10) 0.0071(10)
C8D 0.0409(10) 0.0630(13) 0.0756(15) -0.0165(11) -0.0020(10) 0.0124(9)
C9D 0.0490(11) 0.0611(12) 0.0655(13) -0.0099(10) -0.0131(9) 0.0258(10)
C10D 0.0453(9) 0.0468(9) 0.0484(10) -0.0051(8) -0.0047(7) 0.0219(8)
C11D 0.0380(8) 0.0449(9) 0.0387(8) 0.0032(7) -0.0006(6) 0.0195(7)
C12D 0.0397(9) 0.0574(11) 0.0516(10) 0.0013(8) -0.0001(7) 0.0268(8)
C13D 0.0374(9) 0.0541(10) 0.0539(10) 0.0000(8) -0.0089(8) 0.0204(8)
C14D 0.0436(9) 0.0435(9) 0.0396(9) 0.0030(7) -0.0030(7) 0.0169(7)
C15D 0.0404(9) 0.0546(10) 0.0467(10) -0.0024(8) 0.0016(7) 0.0224(8)
C16D 0.0340(8) 0.0545(10) 0.0452(9) -0.0009(8) -0.0015(7) 0.0197(7)
C17D 0.0753(14) 0.0583(12) 0.0585(12) -0.0013(9) -0.0090(10) 0.0419(11)
C18D 0.0821(16) 0.0529(12) 0.0616(13) 0.0061(10) 0.0031(11) 0.0312(11)
C19D 0.0782(16) 0.0920(18) 0.0550(13) 0.0185(12) 0.0209(12) 0.0402(15)
O1E 0.1033(14) 0.0892(13) 0.0825(12) 0.0240(10) 0.0365(11) 0.0702(12)
C1E 0.182(4) 0.124(3) 0.156(4) 0.071(3) 0.115(3) 0.113(3)
C2E 0.130(3) 0.081(2) 0.128(3) 0.032(2) 0.045(2) 0.059(2)
C3E 0.195(5) 0.116(3) 0.152(4) 0.043(3) 0.110(4) 0.101(3)

loop_
_atom_type_symbol
_atom_type_description
_atom_type_scat_dispersion_real
_atom_type_scat_dispersion_imag
_atom_type_scat_source
C C 0.0181 0.0091 'International Tables Vol C Tables 4.2.6.8 and 6.1.1.4'
H H 0.0000 0.0000 'International Tables Vol C Tables 4.2.6.8 and 6.1.1.4'
O O 0.0492 0.0322 'International Tables Vol C Tables 4.2.6.8 and 6.1.1.4'
S S 0.3331 0.5567 'International Tables Vol C Tables 4.2.6.8 and 6.1.1.4'

loop_
_geom_angle_atom_site_label_1
_geom_angle_atom_site_label_2
_geom_angle_atom_site_label_3
_geom_angle
_geom_angle_site_symmetry_1
_geom_angle_site_symmetry_3
C10A S1A C2A 104.18(9) . .
C14A O1A H1A 93(3) . .
C18A C2A C19A 109.9(2) . .
C18A C2A C3A 114.80(18) . .
C19A C2A C3A 109.11(18) . .
C18A C2A S1A 109.72(17) . .
C19A C2A S1A 104.73(16) . .
C3A C2A S1A 108.10(15) . .
C2A C3A C4A 119.10(16) . .
C2A C3A H3AA 107.5 . .
C4A C3A H3AA 107.5 . .
C2A C3A H3AB 107.5 . .
C4A C3A H3AB 107.5 . .
H3AA C3A H3AB 107.0 . .
C5A C4A C11A 111.28(15) . .
C5A C4A C3A 111.22(15) . .
C11A C4A C3A 111.64(16) . .
C5A C4A C17A 109.27(18) . .
C11A C4A C17A 108.24(16) . .
C3A C4A C17A 104.94(16) . .
C10A C5A C6A 116.80(19) . .
C10A C5A C4A 123.94(17) . .
C6A C5A C4A 119.25(18) . .
C7A C6A C5A 122.9(2) . .
C7A C6A H6AA 118.5 . .
C5A C6A H6AA 118.5 . .
C8A C7A C6A 119.5(2) . .
C8A C7A H7AA 120.2 . .
C6A C7A H7AA 120.2 . .
C9A C8A C7A 119.7(2) . .
C9A C8A H8AA 120.2 . .
C7A C8A H8AA 120.2 . .
C8A C9A C10A 120.8(2) . .
C8A C9A H9AA 119.6 . .
C10A C9A H9AA 119.6 . .
C5A C10A C9A 120.2(2) . .
C5A C10A S1A 126.01(16) . .
C9A C10A S1A 113.70(17) . .
C16A C11A C12A 116.07(19) . .
C16A C11A C4A 123.96(17) . .
C12A C11A C4A 119.97(18) . .
C13A C12A C11A 122.5(2) . .
C13A C12A H12A 118.8 . .
C11A C12A H12A 118.8 . .
C14A C13A C12A 120.0(2) . .
C14A C13A H13A 120.0 . .
C12A C13A H13A 120.0 . .
C13A C14A C15A 119.5(2) . .
C13A C14A O1A 122.7(2) . .
C15A C14A O1A 117.8(2) . .
C14A C15A C16A 119.7(2) . .
C14A C15A H15A 120.1 . .
C16A C15A H15A 120.1 . .
C15A C16A C11A 122.3(2) . .
C15A C16A H16A 118.9 . .
C11A C16A H16A 118.9 . .
C4A C17A H17A 109.5 . .
C4A C17A H17B 109.5 . .
H17A C17A H17B 109.5 . .
C4A C17A H17C 109.5 . .
H17A C17A H17C 109.5 . .
H17B C17A H17C 109.5 . .
C2A C18A H18A 109.5 . .
C2A C18A H18B 109.5 . .
H18A C18A H18B 109.5 . .
C2A C18A H18C 109.5 . .
H18A C18A H18C 109.5 . .
H18B C18A H18C 109.5 . .
C2A C19A H19A 109.5 . .
C2A C19A H19B 109.5 . .
H19A C19A H19B 109.5 . .
C2A C19A H19C 109.5 . .
H19A C19A H19C 109.5 . .
H19B C19A H19C 109.5 . .
C10B S1B C2B 104.75(9) . .
C14B O1B H1B 109(2) . .
C19B C2B C3B 114.24(16) . .
C19B C2B C18B 109.63(17) . .
C3B C2B C18B 109.17(17) . .
C19B C2B S1B 110.42(16) . .
C3B C2B S1B 108.78(13) . .
C18B C2B S1B 104.10(15) . .
C2B C3B C4B 119.66(14) . .
C2B C3B H3BA 107.4 . .
C4B C3B H3BA 107.4 . .
C2B C3B H3BB 107.4 . .
C4B C3B H3BB 107.4 . .
H3BA C3B H3BB 106.9 . .
C5B C4B C3B 111.63(14) . .
C5B C4B C17B 109.80(14) . .
C3B C4B C17B 104.49(14) . .
C5B C4B C11B 110.13(13) . .
C3B C4B C11B 112.21(13) . .
C17B C4B C11B 108.38(13) . .
C10B C5B C6B 116.80(17) . .
C10B C5B C4B 123.62(16) . .
C6B C5B C4B 119.54(16) . .
C7B C6B C5B 122.7(2) . .
C7B C6B H6BA 118.7 . .
C5B C6B H6BA 118.7 . .
C8B C7B C6B 119.7(2) . .
C8B C7B H7BA 120.2 . .
C6B C7B H7BA 120.2 . .
C9B C8B C7B 119.4(2) . .
C9B C8B H8BA 120.3 . .
C7B C8B H8BA 120.3 . .
C8B C9B C10B 121.1(2) . .
C8B C9B H9BA 119.4 . .
C10B C9B H9BA 119.4 . .
C5B C10B C9B 120.25(19) . .
C5B C10B S1B 125.74(15) . .
C9B C10B S1B 113.93(16) . .
C16B C11B C12B 116.39(15) . .
C16B C11B C4B 122.83(15) . .
C12B C11B C4B 120.77(14) . .
C13B C12B C11B 122.09(15) . .
C13B C12B H12B 119.0 . .
C11B C12B H12B 119.0 . .
C14B C13B C12B 119.65(16) . .
C14B C13B H13B 120.2 . .
C12B C13B H13B 120.2 . .
O1B C14B C15B 116.66(15) . .
O1B C14B C13B 123.81(15) . .
C15B C14B C13B 119.53(15) . .
C14B C15B C16B 120.00(15) . .
C14B C15B H15B 120.0 . .
C16B C15B H15B 120.0 . .
C15B C16B C11B 122.34(15) . .
C15B C16B H16B 118.8 . .
C11B C16B H16B 118.8 . .
C4B C17B H17D 109.5 . .
C4B C17B H17E 109.5 . .
H17D C17B H17E 109.5 . .
C4B C17B H17F 109.5 . .
H17D C17B H17F 109.5 . .
H17E C17B H17F 109.5 . .
C2B C18B H18D 109.5 . .
C2B C18B H18E 109.5 . .
H18D C18B H18E 109.5 . .
C2B C18B H18F 109.5 . .
H18D C18B H18F 109.5 . .
H18E C18B H18F 109.5 . .
C2B C19B H19D 109.5 . .
C2B C19B H19E 109.5 . .
H19D C19B H19E 109.5 . .
C2B C19B H19F 109.5 . .
H19D C19B H19F 109.5 . .
H19E C19B H19F 109.5 . .
C10C S1C C2C 103.26(8) . .
C14C O1C H1C 112(2) . .
C18C C2C C19C 109.43(17) . .
C18C C2C C3C 114.95(15) . .
C19C C2C C3C 108.88(16) . .
C18C C2C S1C 110.30(14) . .
C19C C2C S1C 104.86(15) . .
C3C C2C S1C 107.91(12) . .
C2C C3C C4C 119.06(14) . .
C2C C3C H3CA 107.6 . .
C4C C3C H3CA 107.6 . .
C2C C3C H3CB 107.6 . .
C4C C3C H3CB 107.6 . .
H3CA C3C H3CB 107.0 . .
C5C C4C C3C 111.55(14) . .
C5C C4C C11C 110.49(14) . .
C3C C4C C11C 111.08(14) . .
C5C C4C C17C 110.04(15) . .
C3C C4C C17C 105.25(15) . .
C11C C4C C17C 108.25(14) . .
C10C C5C C6C 116.87(18) . .
C10C C5C C4C 124.22(15) . .
C6C C5C C4C 118.85(17) . .
C7C C6C C5C 122.7(2) . .
C7C C6C H6CA 118.6 . .
C5C C6C H6CA 118.6 . .
C6C C7C C8C 119.7(2) . .
C6C C7C H7CA 120.2 . .
C8C C7C H7CA 120.2 . .
C7C C8C C9C 119.5(2) . .
C7C C8C H8CA 120.2 . .
C9C C8C H8CA 120.2 . .
C8C C9C C10C 121.1(2) . .
C8C C9C H9CA 119.5 . .
C10C C9C H9CA 119.5 . .
C5C C10C C9C 120.09(19) . .
C5C C10C S1C 125.40(14) . .
C9C C10C S1C 114.42(16) . .
C16C C11C C12C 116.59(15) . .
C16C C11C C4C 123.79(15) . .
C12C C11C C4C 119.62(15) . .
C13C C12C C11C 122.28(16) . .
C13C C12C H12C 118.9 . .
C11C C12C H12C 118.9 . .
C12C C13C C14C 119.65(16) . .
C12C C13C H13C 120.2 . .
C14C C13C H13C 120.2 . .
O1C C14C C15C 117.97(15) . .
O1C C14C C13C 122.42(15) . .
C15C C14C C13C 119.60(15) . .
C14C C15C C16C 119.97(15) . .
C14C C15C H15C 120.0 . .
C16C C15C H15C 120.0 . .
C15C C16C C11C 121.91(15) . .
C15C C16C H16C 119.0 . .
C11C C16C H16C 119.0 . .
C4C C17C H17G 109.5 . .
C4C C17C H17H 109.5 . .
H17G C17C H17H 109.5 . .
C4C C17C H17I 109.5 . .
H17G C17C H17I 109.5 . .
H17H C17C H17I 109.5 . .
C2C C18C H18G 109.5 . .
C2C C18C H18H 109.5 . .
H18G C18C H18H 109.5 . .
C2C C18C H18I 109.5 . .
H18G C18C H18I 109.5 . .
H18H C18C H18I 109.5 . .
C2C C19C H19G 109.5 . .
C2C C19C H19H 109.5 . .
H19G C19C H19H 109.5 . .
C2C C19C H19I 109.5 . .
H19G C19C H19I 109.5 . .
H19H C19C H19I 109.5 . .
C10D S1D C2D 104.05(9) . .
C14D O1D H1D 108(2) . .
C18D C2D C3D 114.83(17) . .
C18D C2D C19D 109.30(19) . .
C3D C2D C19D 108.89(18) . .
C18D C2D S1D 109.86(16) . .
C3D C2D S1D 108.66(14) . .
C19D C2D S1D 104.82(16) . .
C2D C3D C4D 119.51(15) . .
C2D C3D H3DA 107.4 . .
C4D C3D H3DA 107.4 . .
C2D C3D H3DB 107.4 . .
C4D C3D H3DB 107.4 . .
H3DA C3D H3DB 107.0 . .
C5D C4D C11D 111.18(14) . .
C5D C4D C3D 111.55(15) . .
C11D C4D C3D 111.37(15) . .
C5D C4D C17D 108.98(16) . .
C11D C4D C17D 108.16(15) . .
C3D C4D C17D 105.35(16) . .
C10D C5D C6D 116.52(18) . .
C10D C5D C4D 124.16(17) . .
C6D C5D C4D 119.32(17) . .
C7D C6D C5D 122.8(2) . .
C7D C6D H6DA 118.6 . .
C5D C6D H6DA 118.6 . .
C8D C7D C6D 119.6(2) . .
C8D C7D H7DA 120.2 . .
C6D C7D H7DA 120.2 . .
C9D C8D C7D 119.5(2) . .
C9D C8D H8DA 120.2 . .
C7D C8D H8DA 120.2 . .
C8D C9D C10D 121.5(2) . .
C8D C9D H9DA 119.3 . .
C10D C9D H9DA 119.3 . .
C5D C10D C9D 120.03(19) . .
C5D C10D S1D 125.93(15) . .
C9D C10D S1D 113.97(16) . .
C16D C11D C12D 116.68(17) . .
C16D C11D C4D 123.68(15) . .
C12D C11D C4D 119.64(16) . .
C13D C12D C11D 122.18(18) . .
C13D C12D H12D 118.9 . .
C11D C12D H12D 118.9 . .
C14D C13D C12D 119.83(17) . .
C14D C13D H13D 120.1 . .
C12D C13D H13D 120.1 . .
O1D C14D C13D 122.79(17) . .
O1D C14D C15D 117.64(17) . .
C13D C14D C15D 119.54(17) . .
C14D C15D C16D 120.04(17) . .
C14D C15D H15D 120.0 . .
C16D C15D H15D 120.0 . .
C15D C16D C11D 121.72(16) . .
C15D C16D H16D 119.1 . .
C11D C16D H16D 119.1 . .
C4D C17D H17J 109.5 . .
C4D C17D H17K 109.5 . .
H17J C17D H17K 109.5 . .
C4D C17D H17L 109.5 . .
H17J C17D H17L 109.5 . .
H17K C17D H17L 109.5 . .
C2D C18D H18J 109.5 . .
C2D C18D H18K 109.5 . .
H18J C18D H18K 109.5 . .
C2D C18D H18L 109.5 . .
H18J C18D H18L 109.5 . .
H18K C18D H18L 109.5 . .
C2D C19D H19J 109.5 . .
C2D C19D H19K 109.5 . .
H19J C19D H19K 109.5 . .
C2D C19D H19L 109.5 . .
H19J C19D H19L 109.5 . .
H19K C19D H19L 109.5 . .
C1E O1E H1E 115(2) . .
O1E C1E C3E 123.0(3) . .
O1E C1E C2E 115.1(3) . .
C3E C1E C2E 121.7(3) . .
O1E C1E H1EA 91.6 . .
C3E C1E H1EA 91.6 . .
C2E C1E H1EA 91.6 . .
C1E C2E H2EA 109.5 . .
C1E C2E H2EB 109.5 . .
H2EA C2E H2EB 109.5 . .
C1E C2E H2EC 109.5 . .
H2EA C2E H2EC 109.5 . .
H2EB C2E H2EC 109.5 . .
C1E C3E H3EA 109.5 . .
C1E C3E H3EB 109.5 . .
H3EA C3E H3EB 109.5 . .
C1E C3E H3EC 109.5 . .
H3EA C3E H3EC 109.5 . .
H3EB C3E H3EC 109.5 . .
O1F O1F O1F 59.994(14) 3_765 2_645
O1F O1F C1F 68.1(5) 3_765 .
O1F O1F C1F 68.1(5) 2_645 .
O1F O1F C2F 110.0(10) 3_765 3_765
O1F O1F C2F 107.2(12) 2_645 3_765
C1F O1F C2F 47.2(6) . 3_765
O1F O1F H1FB 51.2 3_765 .
O1F O1F H1FB 51.3 2_645 .
C1F O1F H1FB 108.2 . .
C2F O1F H1FB 155.2 3_765 .
C2F C1F C2F 114.6(8) 3_765 2_645
C2F C1F C2F 114.7(8) 3_765 .
C2F C1F C2F 114.6(8) 2_645 .
C2F C1F O1F 78.1(9) 3_765 .
C2F C1F O1F 113.5(14) 2_645 .
C2F C1F O1F 116.4(14) . .
C2F C1F O1F 116.4(14) 3_765 3_765
C2F C1F O1F 78.1(9) 2_645 3_765
C2F C1F O1F 113.4(14) . 3_765
O1F C1F O1F 43.9(9) . 3_765
C2F C1F O1F 113.5(14) 3_765 2_645
C2F C1F O1F 116.4(14) 2_645 2_645
C2F C1F O1F 78.1(9) . 2_645
O1F C1F O1F 43.9(9) . 2_645
O1F C1F O1F 43.9(9) 3_765 2_645
C2F C1F C3F 47.7(8) 3_765 2_645
C2F C1F C3F 134.8(16) 2_645 2_645
C2F C1F C3F 67.2(9) . 2_645
O1F C1F C3F 103.1(10) . 2_645
O1F C1F C3F 145.4(12) 3_765 2_645
O1F C1F C3F 108.2(11) 2_645 2_645
C2F C1F C3F 134.8(16) 3_765 3_765
C2F C1F C3F 67.2(9) 2_645 3_765
C2F C1F C3F 47.7(8) . 3_765
O1F C1F C3F 145.4(12) . 3_765
O1F C1F C3F 108.2(11) 3_765 3_765
O1F C1F C3F 103.1(10) 2_645 3_765
C3F C1F C3F 96.9(11) 2_645 3_765
C2F C1F C3F 67.2(9) 3_765 .
C2F C1F C3F 47.7(8) 2_645 .
C2F C1F C3F 134.8(16) . .
O1F C1F C3F 108.2(11) . .
O1F C1F C3F 103.1(10) 3_765 .
O1F C1F C3F 145.4(12) 2_645 .
C3F C1F C3F 96.9(11) 2_645 .
C3F C1F C3F 96.9(11) 3_765 .
C2F C1F H1FA 154.0 3_765 .
C2F C1F H1FA 45.6 2_645 .
C2F C1F H1FA 91.0 . .
O1F C1F H1FA 94.3 . .
O1F C1F H1FA 50.6 3_765 .
O1F C1F H1FA 73.9 2_645 .
C3F C1F H1FA 156.5 2_645 .
C3F C1F H1FA 60.5 3_765 .
C3F C1F H1FA 92.4 . .
C3F C2F C1F 75.1(13) 3_765 .
C3F C2F C3F 111.0(19) 3_765 2_645
C1F C2F C3F 62.4(9) . 2_645
C3F C2F O1F 104.4(15) 3_765 2_645
C1F C2F O1F 54.7(9) . 2_645
C3F C2F O1F 92.7(12) 2_645 2_645
C3F C2F H2FA 136.6 3_765 .
C1F C2F H2FA 109.5 . .
C3F C2F H2FA 108.7 2_645 .
O1F C2F H2FA 56.5 2_645 .
C3F C2F H2FB 109.9 3_765 .
C1F C2F H2FB 109.3 . .
C3F C2F H2FB 49.9 2_645 .
O1F C2F H2FB 136.1 2_645 .
H2FA C2F H2FB 108.8 . .
C3F C2F H2FC 37.5 3_765 .
C1F C2F H2FC 110.2 . .
C3F C2F H2FC 140.3 2_645 .
O1F C2F H2FC 115.1 2_645 .
H2FA C2F H2FC 110.2 . .
H2FB C2F H2FC 108.8 . .
C2F C3F C1F 57.2(11) 2_645 .
C2F C3F C2F 107.4(19) 2_645 3_765
C1F C3F C2F 50.4(8) . 3_765
C2F C3F H3FA 89.4 2_645 .
C1F C3F H3FA 111.4 . .
C2F C3F H3FA 119.9 3_765 .
C2F C3F H3FB 158.9 2_645 .
C1F C3F H3FB 110.9 . .
C2F C3F H3FB 61.8 3_765 .
H3FA C3F H3FB 111.6 . .
C2F C3F H3FC 65.0 2_645 .
C1F C3F H3FC 107.6 . .
C2F C3F H3FC 132.2 3_765 .
H3FA C3F H3FC 107.5 . .
H3FB C3F H3FC 107.5 . .

loop_
_geom_bond_atom_site_label_1
_geom_bond_atom_site_label_2
_geom_bond_distance
_geom_bond_site_symmetry_2
S1A C10A 1.750(2) .
S1A C2A 1.821(2) .
O1A C14A 1.389(3) .
O1A H1A 0.94(4) .
C2A C18A 1.514(3) .
C2A C19A 1.528(3) .
C2A C3A 1.529(3) .
C3A C4A 1.544(3) .
C3A H3AA 0.9700 .
C3A H3AB 0.9700 .
C4A C5A 1.530(3) .
C4A C11A 1.540(3) .
C4A C17A 1.548(3) .
C5A C10A 1.395(3) .
C5A C6A 1.398(3) .
C6A C7A 1.375(3) .
C6A H6AA 0.9300 .
C7A C8A 1.374(4) .
C7A H7AA 0.9300 .
C8A C9A 1.374(4) .
C8A H8AA 0.9300 .
C9A C10A 1.406(3) .
C9A H9AA 0.9300 .
C11A C16A 1.392(3) .
C11A C12A 1.394(3) .
C12A C13A 1.380(3) .
C12A H12A 0.9300 .
C13A C14A 1.377(4) .
C13A H13A 0.9300 .
C14A C15A 1.382(3) .
C15A C16A 1.387(3) .
C15A H15A 0.9300 .
C16A H16A 0.9300 .
C17A H17A 0.9600 .
C17A H17B 0.9600 .
C17A H17C 0.9600 .
C18A H18A 0.9600 .
C18A H18B 0.9600 .
C18A H18C 0.9600 .
C19A H19A 0.9600 .
C19A H19B 0.9600 .
C19A H19C 0.9600 .
S1B C10B 1.755(2) .
S1B C2B 1.819(2) .
O1B C14B 1.373(2) .
O1B H1B 0.80(3) .
C2B C19B 1.522(3) .
C2B C3B 1.526(2) .
C2B C18B 1.531(3) .
C3B C4B 1.543(2) .
C3B H3BA 0.9700 .
C3B H3BB 0.9700 .
C4B C5B 1.527(2) .
C4B C17B 1.546(2) .
C4B C11B 1.547(2) .
C5B C10B 1.399(2) .
C5B C6B 1.400(3) .
C6B C7B 1.382(3) .
C6B H6BA 0.9300 .
C7B C8B 1.377(4) .
C7B H7BA 0.9300 .
C8B C9B 1.375(4) .
C8B H8BA 0.9300 .
C9B C10B 1.404(3) .
C9B H9BA 0.9300 .
C11B C16B 1.389(2) .
C11B C12B 1.397(2) .
C12B C13B 1.390(2) .
C12B H12B 0.9300 .
C13B C14B 1.384(2) .
C13B H13B 0.9300 .
C14B C15B 1.380(2) .
C15B C16B 1.383(2) .
C15B H15B 0.9300 .
C16B H16B 0.9300 .
C17B H17D 0.9600 .
C17B H17E 0.9600 .
C17B H17F 0.9600 .
C18B H18D 0.9600 .
C18B H18E 0.9600 .
C18B H18F 0.9600 .
C19B H19D 0.9600 .
C19B H19E 0.9600 .
C19B H19F 0.9600 .
S1C C10C 1.761(2) .
S1C C2C 1.8207(19) .
O1C C14C 1.378(2) .
O1C H1C 0.82(3) .
C2C C18C 1.524(3) .
C2C C19C 1.527(3) .
C2C C3C 1.529(2) .
C3C C4C 1.542(2) .
C3C H3CA 0.9700 .
C3C H3CB 0.9700 .
C4C C5C 1.528(2) .
C4C C11C 1.542(2) .
C4C C17C 1.548(2) .
C5C C10C 1.397(3) .
C5C C6C 1.401(3) .
C6C C7C 1.372(4) .
C6C H6CA 0.9300 .
C7C C8C 1.375(4) .
C7C H7CA 0.9300 .
C8C C9C 1.376(4) .
C8C H8CA 0.9300 .
C9C C10C 1.400(3) .
C9C H9CA 0.9300 .
C11C C16C 1.391(2) .
C11C C12C 1.392(2) .
C12C C13C 1.382(2) .
C12C H12C 0.9300 .
C13C C14C 1.383(2) .
C13C H13C 0.9300 .
C14C C15C 1.379(2) .
C15C C16C 1.385(2) .
C15C H15C 0.9300 .
C16C H16C 0.9300 .
C17C H17G 0.9600 .
C17C H17H 0.9600 .
C17C H17I 0.9600 .
C18C H18G 0.9600 .
C18C H18H 0.9600 .
C18C H18I 0.9600 .
C19C H19G 0.9600 .
C19C H19H 0.9600 .
C19C H19I 0.9600 .
S1D C10D 1.757(2) .
S1D C2D 1.824(2) .
O1D C14D 1.377(2) .
O1D H1D 0.75(3) .
C2D C18D 1.519(3) .
C2D C3D 1.528(3) .
C2D C19D 1.530(3) .
C3D C4D 1.546(3) .
C3D H3DA 0.9700 .
C3D H3DB 0.9700 .
C4D C5D 1.525(3) .
C4D C11D 1.537(2) .
C4D C17D 1.550(3) .
C5D C10D 1.400(3) .
C5D C6D 1.401(3) .
C6D C7D 1.379(3) .
C6D H6DA 0.9300 .
C7D C8D 1.371(4) .
C7D H7DA 0.9300 .
C8D C9D 1.367(3) .
C8D H8DA 0.9300 .
C9D C10D 1.402(3) .
C9D H9DA 0.9300 .
C11D C16D 1.392(3) .
C11D C12D 1.393(2) .
C12D C13D 1.381(3) .
C12D H12D 0.9300 .
C13D C14D 1.379(3) .
C13D H13D 0.9300 .
C14D C15D 1.381(3) .
C15D C16D 1.385(3) .
C15D H15D 0.9300 .
C16D H16D 0.9300 .
C17D H17J 0.9600 .
C17D H17K 0.9600 .
C17D H17L 0.9600 .
C18D H18J 0.9600 .
C18D H18K 0.9600 .
C18D H18L 0.9600 .
C19D H19J 0.9600 .
C19D H19K 0.9600 .
C19D H19L 0.9600 .
O1E C1E 1.347(4) .
O1E H1E 0.93(4) .
C1E C3E 1.377(4) .
C1E C2E 1.430(5) .
C1E H1EA 0.9800 .
C2E H2EA 0.9600 .
C2E H2EB 0.9600 .
C2E H2EC 0.9600 .
C3E H3EA 0.9600 .
C3E H3EB 0.9600 .
C3E H3EC 0.9600 .
O1F O1F 1.06(2) 3_765
O1F O1F 1.07(2) 2_645
O1F C1F 1.426(14) .
O1F C2F 1.710(17) 3_765
O1F H1FB 0.8508 .
C1F C2F 1.283(15) 3_765
C1F C2F 1.283(15) 2_645
C1F C2F 1.283(15) .
C1F O1F 1.426(14) 3_765
C1F O1F 1.426(14) 2_645
C1F C3F 1.475(17) 2_645
C1F C3F 1.475(16) 3_765
C1F C3F 1.475(17) .
C1F H1FA 0.9561 .
C2F C3F 1.130(19) 3_765
C2F C3F 1.53(2) 2_645
C2F O1F 1.710(17) 2_645
C2F H2FA 0.9552 .
C2F H2FB 0.9724 .
C2F H2FC 0.9556 .
C3F C2F 1.130(19) 2_645
C3F C2F 1.53(2) 3_765
C3F H3FA 0.9477 .
C3F H3FB 0.9473 .
C3F H3FC 0.9960 .

loop_
_geom_hbond_atom_site_label_D
_geom_hbond_atom_site_label_H
_geom_hbond_atom_site_label_A
_geom_hbond_distance_DH
_geom_hbond_distance_HA
_geom_hbond_distance_DA
_geom_hbond_angle_DHA
_geom_hbond_site_symmetry_A
O1A H1A O1A 0.94(4) 2.20(4) 3.063(2) 153(4) 12_547
O1B H1B O1E 0.80(3) 1.87(3) 2.615(2) 155(3) .
O1C H1C O1B 0.82(3) 1.89(3) 2.7099(19) 178(3) 16_755
O1D H1D O1C 0.75(3) 2.04(3) 2.779(2) 167(3) .
O1E H1E O1D 0.93(4) 1.89(4) 2.807(2) 173(4) .

loop_
_geom_torsion_atom_site_label_1
_geom_torsion_atom_site_label_2
_geom_torsion_atom_site_label_3
_geom_torsion_atom_site_label_4
_geom_torsion
_geom_torsion_site_symmetry_1
_geom_torsion_site_symmetry_4
C10A S1A C2A C18A -88.53(16) . .
C10A S1A C2A C19A 153.58(16) . .
C10A S1A C2A C3A 37.34(15) . .
C18A C2A C3A C4A 60.1(3) . .
C19A C2A C3A C4A -176.1(2) . .
S1A C2A C3A C4A -62.7(2) . .
C2A C3A C4A C5A 53.0(2) . .
C2A C3A C4A C11A -71.9(2) . .
C2A C3A C4A C17A 171.06(19) . .
C11A C4A C5A C10A 105.6(2) . .
C3A C4A C5A C10A -19.6(2) . .
C17A C4A C5A C10A -134.95(19) . .
C11A C4A C5A C6A -73.5(2) . .
C3A C4A C5A C6A 161.33(18) . .
C17A C4A C5A C6A 45.9(2) . .
C10A C5A C6A C7A -0.2(3) . .
C4A C5A C6A C7A 179.0(2) . .
C5A C6A C7A C8A 0.3(4) . .
C6A C7A C8A C9A 0.3(4) . .
C7A C8A C9A C10A -0.9(3) . .
C6A C5A C10A C9A -0.4(3) . .
C4A C5A C10A C9A -179.55(18) . .
C6A C5A C10A S1A -176.92(15) . .
C4A C5A C10A S1A 4.0(3) . .
C8A C9A C10A C5A 1.0(3) . .
C8A C9A C10A S1A 177.89(17) . .
C2A S1A C10A C5A -12.68(19) . .
C2A S1A C10A C9A 170.62(15) . .
C5A C4A C11A C16A -1.0(3) . .
C3A C4A C11A C16A 123.9(2) . .
C17A C4A C11A C16A -121.1(2) . .
C5A C4A C11A C12A 179.13(18) . .
C3A C4A C11A C12A -56.0(2) . .
C17A C4A C11A C12A 59.0(2) . .
C16A C11A C12A C13A -0.9(3) . .
C4A C11A C12A C13A 179.0(2) . .
C11A C12A C13A C14A 0.0(4) . .
C12A C13A C14A C15A 1.2(4) . .
C12A C13A C14A O1A -178.5(2) . .
C13A C14A C15A C16A -1.5(4) . .
O1A C14A C15A C16A 178.2(2) . .
C14A C15A C16A C11A 0.6(3) . .
C12A C11A C16A C15A 0.6(3) . .
C4A C11A C16A C15A -179.26(19) . .
C10B S1B C2B C19B 90.90(14) . .
C10B S1B C2B C3B -35.21(14) . .
C10B S1B C2B C18B -151.51(14) . .
C19B C2B C3B C4B -63.6(2) . .
C18B C2B C3B C4B 173.22(17) . .
S1B C2B C3B C4B 60.22(18) . .
C2B C3B C4B C5B -53.1(2) . .
C2B C3B C4B C17B -171.71(16) . .
C2B C3B C4B C11B 71.1(2) . .
C3B C4B C5B C10B 22.3(2) . .
C17B C4B C5B C10B 137.69(17) . .
C11B C4B C5B C10B -103.04(18) . .
C3B C4B C5B C6B -159.99(16) . .
C17B C4B C5B C6B -44.6(2) . .
C11B C4B C5B C6B 74.67(19) . .
C10B C5B C6B C7B 1.6(3) . .
C4B C5B C6B C7B -176.27(18) . .
C5B C6B C7B C8B -1.1(3) . .
C6B C7B C8B C9B -0.1(3) . .
C7B C8B C9B C10B 0.8(3) . .
C6B C5B C10B C9B -0.9(3) . .
C4B C5B C10B C9B 176.85(17) . .
C6B C5B C10B S1B 175.50(15) . .
C4B C5B C10B S1B -6.7(2) . .
C8B C9B C10B C5B -0.2(3) . .
C8B C9B C10B S1B -177.06(18) . .
C2B S1B C10B C5B 12.82(18) . .
C2B S1B C10B C9B -170.56(15) . .
C5B C4B C11B C16B 1.8(2) . .
C3B C4B C11B C16B -123.25(17) . .
C17B C4B C11B C16B 121.89(18) . .
C5B C4B C11B C12B -177.02(15) . .
C3B C4B C11B C12B 58.0(2) . .
C17B C4B C11B C12B -56.9(2) . .
C16B C11B C12B C13B -0.3(3) . .
C4B C11B C12B C13B 178.54(16) . .
C11B C12B C13B C14B -0.1(3) . .
C12B C13B C14B O1B 179.70(17) . .
C12B C13B C14B C15B 0.4(3) . .
O1B C14B C15B C16B -179.56(16) . .
C13B C14B C15B C16B -0.2(3) . .
C14B C15B C16B C11B -0.2(3) . .
C12B C11B C16B C15B 0.5(2) . .
C4B C11B C16B C15B -178.32(15) . .
C10C S1C C2C C18C 85.09(14) . .
C10C S1C C2C C19C -157.19(14) . .
C10C S1C C2C C3C -41.23(13) . .
C18C C2C C3C C4C -59.8(2) . .
C19C C2C C3C C4C 177.01(17) . .
S1C C2C C3C C4C 63.71(18) . .
C2C C3C C4C C5C -51.4(2) . .
C2C C3C C4C C11C 72.4(2) . .
C2C C3C C4C C17C -170.68(16) . .
C3C C4C C5C C10C 19.5(2) . .
C11C C4C C5C C10C -104.57(18) . .
C17C C4C C5C C10C 135.95(18) . .
C3C C4C C5C C6C -163.26(17) . .
C11C C4C C5C C6C 72.7(2) . .
C17C C4C C5C C6C -46.8(2) . .
C10C C5C C6C C7C 1.6(3) . .
C4C C5C C6C C7C -175.8(2) . .
C5C C6C C7C C8C -0.3(4) . .
C6C C7C C8C C9C -1.1(4) . .
C7C C8C C9C C10C 1.2(4) . .
C6C C5C C10C C9C -1.5(3) . .
C4C C5C C10C C9C 175.81(17) . .
C6C C5C C10C S1C 174.78(15) . .
C4C C5C C10C S1C -8.0(3) . .
C8C C9C C10C C5C 0.1(3) . .
C8C C9C C10C S1C -176.55(18) . .
C2C S1C C10C C5C 18.33(18) . .
C2C S1C C10C C9C -165.24(15) . .
C5C C4C C11C C16C 1.4(2) . .
C3C C4C C11C C16C -122.91(17) . .
C17C C4C C11C C16C 122.00(18) . .
C5C C4C C11C C12C -178.74(15) . .
C3C C4C C11C C12C 56.9(2) . .
C17C C4C C11C C12C -58.2(2) . .
C16C C11C C12C C13C 0.5(3) . .
C4C C11C C12C C13C -179.30(17) . .
C11C C12C C13C C14C -1.1(3) . .
C12C C13C C14C O1C -179.54(17) . .
C12C C13C C14C C15C 0.7(3) . .
O1C C14C C15C C16C -179.58(16) . .
C13C C14C C15C C16C 0.2(3) . .
C14C C15C C16C C11C -0.7(3) . .
C12C C11C C16C C15C 0.4(2) . .
C4C C11C C16C C15C -179.79(15) . .
C10D S1D C2D C18D -89.82(15) . .
C10D S1D C2D C3D 36.56(15) . .
C10D S1D C2D C19D 152.85(16) . .
C18D C2D C3D C4D 61.9(3) . .
C19D C2D C3D C4D -175.17(19) . .
S1D C2D C3D C4D -61.5(2) . .
C2D C3D C4D C5D 51.8(2) . .
C2D C3D C4D C11D -73.1(2) . .
C2D C3D C4D C17D 169.88(18) . .
C11D C4D C5D C10D 106.3(2) . .
C3D C4D C5D C10D -18.7(2) . .
C17D C4D C5D C10D -134.58(19) . .
C11D C4D C5D C6D -72.7(2) . .
C3D C4D C5D C6D 162.32(18) . .
C17D C4D C5D C6D 46.4(2) . .
C10D C5D C6D C7D 0.5(3) . .
C4D C5D C6D C7D 179.5(2) . .
C5D C6D C7D C8D 0.4(4) . .
C6D C7D C8D C9D -0.8(4) . .
C7D C8D C9D C10D 0.3(4) . .
C6D C5D C10D C9D -0.9(3) . .
C4D C5D C10D C9D -179.98(18) . .
C6D C5D C10D S1D -177.69(16) . .
C4D C5D C10D S1D 3.3(3) . .
C8D C9D C10D C5D 0.6(3) . .
C8D C9D C10D S1D 177.72(18) . .
C2D S1D C10D C5D -12.0(2) . .
C2D S1D C10D C9D 171.05(16) . .
C5D C4D C11D C16D -8.2(2) . .
C3D C4D C11D C16D 116.86(19) . .
C17D C4D C11D C16D -127.83(19) . .
C5D C4D C11D C12D 171.59(16) . .
C3D C4D C11D C12D -63.3(2) . .
C17D C4D C11D C12D 52.0(2) . .
C16D C11D C12D C13D 0.0(3) . .
C4D C11D C12D C13D -179.77(17) . .
C11D C12D C13D C14D 0.2(3) . .
C12D C13D C14D O1D -178.28(17) . .
C12D C13D C14D C15D -0.2(3) . .
O1D C14D C15D C16D 178.17(17) . .
C13D C14D C15D C16D 0.0(3) . .
C14D C15D C16D C11D 0.2(3) . .
C12D C11D C16D C15D -0.3(3) . .
C4D C11D C16D C15D 179.54(17) . .
O1F O1F C1F C2F -151(2) 3_765 3_765
O1F O1F C1F C2F 144(2) 2_645 3_765
O1F O1F C1F C2F -39(2) 3_765 2_645
O1F O1F C1F C2F -104(2) 2_645 2_645
C2F O1F C1F C2F 111.9(7) 3_765 2_645
O1F O1F C1F C2F 97(2) 3_765 .
O1F O1F C1F C2F 32(2) 2_645 .
C2F O1F C1F C2F -111.8(6) 3_765 .
O1F O1F C1F O1F -65.2(2) 2_645 3_765
C2F O1F C1F O1F 151(2) 3_765 3_765
O1F O1F C1F O1F 65.2(2) 3_765 2_645
C2F O1F C1F O1F -144(2) 3_765 2_645
O1F O1F C1F C3F 168(2) 3_765 2_645
O1F O1F C1F C3F 103(2) 2_645 2_645
C2F O1F C1F C3F -41.0(9) 3_765 2_645
O1F O1F C1F C3F 44(4) 3_765 3_765
O1F O1F C1F C3F -21(4) 2_645 3_765
C2F O1F C1F C3F -164.7(16) 3_765 3_765
O1F O1F C1F C3F -90(2) 3_765 .
O1F O1F C1F C3F -155(2) 2_645 .
C2F O1F C1F C3F 60.9(10) 3_765 .
C2F C1F C2F C3F 129.1(16) 3_765 3_765
C2F C1F C2F C3F -7(2) 2_645 3_765
O1F C1F C2F C3F -142.3(13) . 3_765
O1F C1F C2F C3F -93.8(13) 3_765 3_765
O1F C1F C2F C3F -120.3(15) 2_645 3_765
C3F C1F C2F C3F 123.9(18) 2_645 3_765
C3F C1F C2F C3F 47.5(16) . 3_765
C2F C1F C2F C3F 5.2(17) 3_765 2_645
C2F C1F C2F C3F -130.4(18) 2_645 2_645
O1F C1F C2F C3F 93.8(11) . 2_645
O1F C1F C2F C3F 142.3(12) 3_765 2_645
O1F C1F C2F C3F 115.8(13) 2_645 2_645
C3F C1F C2F C3F -123.9(18) 3_765 2_645
C3F C1F C2F C3F -76.4(15) . 2_645
C2F C1F C2F O1F -110.5(18) 3_765 2_645
C2F C1F C2F O1F 113.8(19) 2_645 2_645
O1F C1F C2F O1F -22.0(17) . 2_645
O1F C1F C2F O1F 26.5(16) 3_765 2_645
C3F C1F C2F O1F -115.8(13) 2_645 2_645
C3F C1F C2F O1F 120.3(15) 3_765 2_645
C3F C1F C2F O1F 167.8(14) . 2_645
C2F C1F C3F C2F 174(2) 3_765 2_645
C2F C1F C3F C2F -83.7(11) . 2_645
O1F C1F C3F C2F 105.5(16) . 2_645
O1F C1F C3F C2F 60.2(14) 3_765 2_645
O1F C1F C3F C2F 75(2) 2_645 2_645
C3F C1F C3F C2F -148.2(14) 2_645 2_645
C3F C1F C3F C2F -50.4(15) 3_765 2_645
C2F C1F C3F C2F -174(2) 2_645 3_765
C2F C1F C3F C2F 102.7(16) . 3_765
O1F C1F C3F C2F -68.1(11) . 3_765
O1F C1F C3F C2F -113.4(14) 3_765 3_765
O1F C1F C3F C2F -99(2) 2_645 3_765
C3F C1F C3F C2F 38.2(11) 2_645 3_765
C3F C1F C3F C2F 136.0(13) 3_765 3_765
